data_8105071
loop_
_publ_author_name
'Ji, Chun'
'Qin, Yu-Mei'

_publ_section_title
;
 The crystal structure of tert-butyl
 (tert-butoxy(oxo)methyl)(5-bromo-2-fluorophenyl)carbamate, C16H21BrFNO4
;
_journal_issue 1
_journal_name_full 'Zeitschrift f\"ur Kristallographie - New Crystal Structures'
_journal_page_first 245
_journal_page_last 246
_journal_paper_doi 10.1515/ncrs-2019-0600
_journal_volume 235
_journal_year 2019
_chemical_formula_moiety 'C16 H21 Br F N O4'
_chemical_formula_sum 'C16 H21 Br F N O4'
_chemical_formula_weight 390.25
_space_group_crystal_system monoclinic
_space_group_IT_number 14
_space_group_name_Hall '-P 2yn'
_space_group_name_H-M_alt 'P 1 21/n 1'
_atom_sites_solution_hydrogens geom
_atom_sites_solution_primary dual
_cell_angle_alpha 90
_cell_angle_beta 99.5050(10)
_cell_angle_gamma 90
_cell_formula_units_Z 4
_cell_length_a 9.0896(4)
_cell_length_b 10.8609(4)
_cell_length_c 18.5637(8)
_cell_measurement_reflns_used 5116
_cell_measurement_temperature 170
_cell_measurement_theta_max 27.349
_cell_measurement_theta_min 2.359
_cell_volume 1807.47(13)
_computing_cell_refinement 'SAINT V8.38A (?, 2016)'
_computing_data_reduction 'SAINT V8.38A (?, 2016)'
_computing_molecular_graphics 'Olex2 (Dolomanov et al., 2009)'
_computing_publication_material 'Olex2 (Dolomanov et al., 2009)'
_computing_structure_refinement 'ShelXL (Sheldrick, 2015)'
_computing_structure_solution 'ShelXT (Sheldrick, 2015)'
_diffrn_ambient_temperature 170
_diffrn_measured_fraction_theta_full 0.977
_diffrn_measured_fraction_theta_max 0.974
_diffrn_measurement_device_type 'Bruker APEX-II CCD'
_diffrn_measurement_method '\f and \w scans'
_diffrn_radiation_type MoK\a
_diffrn_radiation_wavelength 0.71073
_diffrn_reflns_av_R_equivalents 0.0700
_diffrn_reflns_av_unetI/netI 0.0606
_diffrn_reflns_Laue_measured_fraction_full 0.977
_diffrn_reflns_Laue_measured_fraction_max 0.974
_diffrn_reflns_limit_h_max 11
_diffrn_reflns_limit_h_min -10
_diffrn_reflns_limit_k_max 14
_diffrn_reflns_limit_k_min -14
_diffrn_reflns_limit_l_max 21
_diffrn_reflns_limit_l_min -24
_diffrn_reflns_number 16818
_diffrn_reflns_point_group_measured_fraction_full 0.977
_diffrn_reflns_point_group_measured_fraction_max 0.974
_diffrn_reflns_theta_full 25.242
_diffrn_reflns_theta_max 27.505
_diffrn_reflns_theta_min 2.359
_diffrn_standards_number 0
_exptl_absorpt_coefficient_mu 2.301
_exptl_absorpt_correction_T_max 0.7456
_exptl_absorpt_correction_T_min 0.5811
_exptl_absorpt_correction_type multi-scan
_exptl_absorpt_process_details
; SADABS-2016/2 (Bruker,2016/2) was used for absorption c
orrection. wR2(int) was 0.0816 before and 0.0657 after 
correction. The Ratio of minimum to maximum transmission 
is 0.7794. The \l/2 correction factor is Not present.
;
_exptl_crystal_colour colourless
_exptl_crystal_colour_primary colourless
_exptl_crystal_density_diffrn 1.434
_exptl_crystal_description block
_exptl_crystal_F_000 800
_exptl_crystal_size_max 0.15
_exptl_crystal_size_mid 0.12
_exptl_crystal_size_min 0.08
_refine_diff_density_max 0.375
_refine_diff_density_min -0.414
_refine_diff_density_rms 0.066
_refine_ls_extinction_coef .
_refine_ls_extinction_method none
_refine_ls_goodness_of_fit_ref 1.022
_refine_ls_hydrogen_treatment constr
_refine_ls_matrix_type full
_refine_ls_number_parameters 214
_refine_ls_number_reflns 4042
_refine_ls_number_restraints 0
_refine_ls_restrained_S_all 1.022
_refine_ls_R_factor_all 0.0657
_refine_ls_R_factor_gt 0.0382
_refine_ls_shift/su_max 0.000
_refine_ls_shift/su_mean 0.000
_refine_ls_structure_factor_coef Fsqd
_refine_ls_weighting_details 'w=1/[\s^2^(Fo^2^)+(0.0247P)^2^+0.7962P] where P=(Fo^2^+2Fc^2^)/3'
_refine_ls_weighting_scheme calc
_refine_ls_wR_factor_gt 0.0777
_refine_ls_wR_factor_ref 0.0900
_reflns_Friedel_coverage 0.000
_reflns_Friedel_fraction_full .
_reflns_Friedel_fraction_max .
_reflns_number_gt 2964
_reflns_number_total 4042
_reflns_threshold_expression 'I > 2\s(I)'
_cod_data_source_file suppl_ncrs-2019-0600_suppl.cif
_cod_data_source_block 0707jt56_0m
_cod_database_code 8105071
_shelx_space_group_comment
;
The symmetry employed for this shelxl refinement is uniquely defined
by the following loop, which should always be used as a source of
symmetry information in preference to the above space-group names.
They are only intended as comments.
;
_shelx_estimated_absorpt_t_max 0.837
_shelx_estimated_absorpt_t_min 0.724
_olex2_refinement_description
;
1. Fixed Uiso
 At 1.2 times of:
  All C(H) groups
 At 1.5 times of:
  All C(H,H,H) groups
2.a Aromatic/amide H refined with riding coordinates:
 C5(H5), C3(H3), C2(H2)
2.b Idealised Me refined as rotating group:
 C15(H15A,H15B,H15C), C14(H14A,H14B,H14C), C9(H9A,H9B,H9C), C16(H16A,H16B,
 H16C), C10(H10A,H10B,H10C), C11(H11A,H11B,H11C)
;
_olex2_submission_special_instructions 'No special instructions were received'

loop_
_space_group_symop_operation_xyz
'x, y, z'
'-x+1/2, y+1/2, -z+1/2'
'-x, -y, -z'
'x-1/2, -y-1/2, z-1/2'

loop_
_atom_site_label
_atom_site_type_symbol
_atom_site_fract_x
_atom_site_fract_y
_atom_site_fract_z
_atom_site_U_iso_or_equiv
_atom_site_adp_type
_atom_site_occupancy
_atom_site_site_symmetry_order
_atom_site_calc_flag
_atom_site_refinement_flags_posn
_atom_site_refinement_flags_adp
_atom_site_refinement_flags_occupancy
_atom_site_disorder_assembly
_atom_site_disorder_group
Br1 Br 0.08101(3) 0.81476(3) 0.58939(2) 0.04502(11) Uani 1 1 d . . . . .
C1 C 0.3921(3) 0.8979(2) 0.42197(13) 0.0292(5) Uani 1 1 d . . . . .
C2 C 0.3234(3) 0.9940(2) 0.45152(14) 0.0355(6) Uani 1 1 d . . . . .
H2 H 0.340062 1.076508 0.437809 0.043 Uiso 1 1 calc R . . . .
C3 C 0.2302(3) 0.9693(2) 0.50120(14) 0.0341(6) Uani 1 1 d . . . . .
H3 H 0.181823 1.034684 0.522026 0.041 Uiso 1 1 calc R . . . .
C4 C 0.2077(3) 0.8490(2) 0.52044(13) 0.0300(6) Uani 1 1 d . . . . .
C5 C 0.2778(3) 0.7528(2) 0.49093(13) 0.0279(5) Uani 1 1 d . . . . .
H5 H 0.261873 0.670364 0.504914 0.034 Uiso 1 1 calc R . . . .
C6 C 0.3705(3) 0.7771(2) 0.44132(13) 0.0255(5) Uani 1 1 d . . . . .
C7 C 0.6006(3) 0.6850(2) 0.41793(13) 0.0255(5) Uani 1 1 d . . . . .
C8 C 0.8118(3) 0.6303(2) 0.35852(13) 0.0274(5) Uani 1 1 d . . . . .
C9 C 0.8979(3) 0.5643(3) 0.42365(15) 0.0410(7) Uani 1 1 d . . . . .
H9A H 0.894427 0.612586 0.467917 0.062 Uiso 1 1 calc GR . . . .
H9B H 1.001889 0.554221 0.416835 0.062 Uiso 1 1 calc GR . . . .
H9C H 0.853401 0.483138 0.428497 0.062 Uiso 1 1 calc GR . . . .
C10 C 0.8156(3) 0.5585(3) 0.28890(15) 0.0436(7) Uani 1 1 d . . . . .
H10A H 0.776612 0.475392 0.293908 0.065 Uiso 1 1 calc GR . . . .
H10B H 0.918678 0.553225 0.279876 0.065 Uiso 1 1 calc GR . . . .
H10C H 0.754100 0.600504 0.247865 0.065 Uiso 1 1 calc GR . . . .
C11 C 0.8665(4) 0.7603(2) 0.35220(19) 0.0516(8) Uani 1 1 d . . . . .
H11A H 0.801829 0.802593 0.312344 0.077 Uiso 1 1 calc GR . . . .
H11B H 0.968892 0.758609 0.341994 0.077 Uiso 1 1 calc GR . . . .
H11C H 0.864358 0.804168 0.398140 0.077 Uiso 1 1 calc GR . . . .
C12 C 0.3515(3) 0.5923(2) 0.36673(12) 0.0249(5) Uani 1 1 d . . . . .
C13 C 0.3585(3) 0.3850(2) 0.31694(13) 0.0274(5) Uani 1 1 d . . . . .
C14 C 0.3485(3) 0.4322(2) 0.23974(13) 0.0380(6) Uani 1 1 d . . . . .
H14A H 0.272467 0.496823 0.230819 0.057 Uiso 1 1 calc GR . . . .
H14B H 0.321398 0.364389 0.205282 0.057 Uiso 1 1 calc GR . . . .
H14C H 0.445328 0.466018 0.233036 0.057 Uiso 1 1 calc GR . . . .
C15 C 0.4763(3) 0.2860(2) 0.33381(15) 0.0366(6) Uani 1 1 d . . . . .
H15A H 0.572708 0.318384 0.325491 0.055 Uiso 1 1 calc GR . . . .
H15B H 0.448732 0.214923 0.301932 0.055 Uiso 1 1 calc GR . . . .
H15C H 0.483684 0.260663 0.384949 0.055 Uiso 1 1 calc GR . . . .
C16 C 0.2108(3) 0.3409(2) 0.33509(17) 0.0422(7) Uani 1 1 d . . . . .
H16A H 0.222608 0.320647 0.387170 0.063 Uiso 1 1 calc GR . . . .
H16B H 0.178193 0.267511 0.306085 0.063 Uiso 1 1 calc GR . . . .
H16C H 0.135920 0.406058 0.323750 0.063 Uiso 1 1 calc GR . . . .
F1 F 0.48272(17) 0.92160(13) 0.37289(8) 0.0397(4) Uani 1 1 d . . . . .
N1 N 0.4438(2) 0.67936(17) 0.40917(11) 0.0274(4) Uani 1 1 d . . . . .
O1 O 0.22729(19) 0.61699(14) 0.33802(10) 0.0335(4) Uani 1 1 d . . . . .
O2 O 0.41940(17) 0.48426(13) 0.36872(8) 0.0259(4) Uani 1 1 d . . . . .
O3 O 0.65003(18) 0.63117(15) 0.36273(9) 0.0317(4) Uani 1 1 d . . . . .
O4 O 0.67210(18) 0.73847(15) 0.46857(9) 0.0303(4) Uani 1 1 d . . . . .

loop_
_atom_site_aniso_label
_atom_site_aniso_U_11
_atom_site_aniso_U_22
_atom_site_aniso_U_33
_atom_site_aniso_U_23
_atom_site_aniso_U_13
_atom_site_aniso_U_12
Br1 0.03903(18) 0.0561(2) 0.04426(18) -0.00892(13) 0.01964(13) 0.00532(13)
F1 0.0378(9) 0.0403(8) 0.0429(9) 0.0063(7) 0.0119(7) -0.0028(7)
O2 0.0234(9) 0.0243(8) 0.0291(9) -0.0060(7) 0.0015(7) 0.0017(7)
O4 0.0247(10) 0.0328(9) 0.0328(9) -0.0093(7) 0.0029(7) -0.0007(7)
O3 0.0195(9) 0.0450(10) 0.0313(9) -0.0104(8) 0.0063(7) -0.0009(7)
O1 0.0227(10) 0.0320(9) 0.0434(10) -0.0108(8) -0.0019(8) 0.0052(7)
N1 0.0209(11) 0.0285(10) 0.0336(11) -0.0104(8) 0.0066(9) -0.0017(8)
C12 0.0245(13) 0.0256(11) 0.0253(12) -0.0039(9) 0.0066(10) -0.0011(9)
C5 0.0266(14) 0.0262(12) 0.0315(13) -0.0046(10) 0.0061(11) -0.0016(10)
C6 0.0213(13) 0.0248(11) 0.0298(12) -0.0084(9) 0.0027(10) -0.0002(9)
C7 0.0220(12) 0.0258(11) 0.0296(12) -0.0013(10) 0.0068(10) -0.0013(9)
C13 0.0252(13) 0.0243(11) 0.0314(13) -0.0102(10) 0.0009(10) -0.0001(9)
C1 0.0243(13) 0.0318(13) 0.0309(13) -0.0028(10) 0.0027(11) -0.0015(10)
C15 0.0355(16) 0.0286(13) 0.0446(15) -0.0049(11) 0.0035(12) 0.0078(11)
C8 0.0201(12) 0.0313(12) 0.0326(13) 0.0020(10) 0.0100(10) 0.0014(10)
C4 0.0238(13) 0.0358(13) 0.0303(13) -0.0081(10) 0.0047(11) 0.0009(10)
C3 0.0290(14) 0.0307(13) 0.0403(15) -0.0112(11) -0.0009(12) 0.0078(11)
C2 0.0351(15) 0.0245(12) 0.0433(15) -0.0012(11) -0.0038(13) -0.0017(11)
C14 0.0450(17) 0.0380(14) 0.0292(13) -0.0082(11) 0.0009(12) 0.0069(12)
C9 0.0373(17) 0.0487(16) 0.0379(15) 0.0068(12) 0.0083(13) 0.0133(13)
C16 0.0323(15) 0.0345(14) 0.0606(19) -0.0123(13) 0.0098(14) -0.0072(11)
C10 0.0331(16) 0.0624(18) 0.0372(15) -0.0103(13) 0.0120(13) 0.0021(13)
C11 0.054(2) 0.0348(15) 0.074(2) 0.0061(15) 0.0345(17) -0.0045(14)

loop_
_atom_type_symbol
_atom_type_description
_atom_type_scat_dispersion_real
_atom_type_scat_dispersion_imag
_atom_type_scat_source
C C 0.0033 0.0016 'International Tables Vol C Tables 4.2.6.8 and 6.1.1.4'
H H 0.0000 0.0000 'International Tables Vol C Tables 4.2.6.8 and 6.1.1.4'
Br Br -0.2901 2.4595 'International Tables Vol C Tables 4.2.6.8 and 6.1.1.4'
F F 0.0171 0.0103 'International Tables Vol C Tables 4.2.6.8 and 6.1.1.4'
N N 0.0061 0.0033 'International Tables Vol C Tables 4.2.6.8 and 6.1.1.4'
O O 0.0106 0.0060 'International Tables Vol C Tables 4.2.6.8 and 6.1.1.4'

loop_
_geom_angle_atom_site_label_1
_geom_angle_atom_site_label_2
_geom_angle_atom_site_label_3
_geom_angle
_geom_angle_site_symmetry_1
_geom_angle_site_symmetry_3
C12 O2 C13 120.14(17) . .
C7 O3 C8 120.66(18) . .
C12 N1 C6 116.95(19) . .
C7 N1 C12 126.10(19) . .
C7 N1 C6 116.73(18) . .
O2 C12 N1 110.27(19) . .
O1 C12 O2 127.7(2) . .
O1 C12 N1 121.9(2) . .
C6 C5 H5 120.2 . .
C6 C5 C4 119.6(2) . .
C4 C5 H5 120.2 . .
C5 C6 N1 121.0(2) . .
C5 C6 C1 119.1(2) . .
C1 C6 N1 119.9(2) . .
O4 C7 O3 127.7(2) . .
O4 C7 N1 121.2(2) . .
O3 C7 N1 110.98(19) . .
O2 C13 C15 101.87(18) . .
O2 C13 C14 108.93(19) . .
O2 C13 C16 109.51(19) . .
C15 C13 C16 110.6(2) . .
C14 C13 C15 111.5(2) . .
C14 C13 C16 113.7(2) . .
F1 C1 C6 119.0(2) . .
F1 C1 C2 119.4(2) . .
C2 C1 C6 121.5(2) . .
C13 C15 H15A 109.5 . .
C13 C15 H15B 109.5 . .
C13 C15 H15C 109.5 . .
H15A C15 H15B 109.5 . .
H15A C15 H15C 109.5 . .
H15B C15 H15C 109.5 . .
O3 C8 C9 110.4(2) . .
O3 C8 C10 102.17(19) . .
O3 C8 C11 109.9(2) . .
C9 C8 C10 110.9(2) . .
C11 C8 C9 111.9(2) . .
C11 C8 C10 111.2(2) . .
C5 C4 Br1 119.38(19) . .
C3 C4 Br1 119.58(19) . .
C3 C4 C5 121.0(2) . .
C4 C3 H3 120.3 . .
C2 C3 C4 119.5(2) . .
C2 C3 H3 120.3 . .
C1 C2 C3 119.2(2) . .
C1 C2 H2 120.4 . .
C3 C2 H2 120.4 . .
C13 C14 H14A 109.5 . .
C13 C14 H14B 109.5 . .
C13 C14 H14C 109.5 . .
H14A C14 H14B 109.5 . .
H14A C14 H14C 109.5 . .
H14B C14 H14C 109.5 . .
C8 C9 H9A 109.5 . .
C8 C9 H9B 109.5 . .
C8 C9 H9C 109.5 . .
H9A C9 H9B 109.5 . .
H9A C9 H9C 109.5 . .
H9B C9 H9C 109.5 . .
C13 C16 H16A 109.5 . .
C13 C16 H16B 109.5 . .
C13 C16 H16C 109.5 . .
H16A C16 H16B 109.5 . .
H16A C16 H16C 109.5 . .
H16B C16 H16C 109.5 . .
C8 C10 H10A 109.5 . .
C8 C10 H10B 109.5 . .
C8 C10 H10C 109.5 . .
H10A C10 H10B 109.5 . .
H10A C10 H10C 109.5 . .
H10B C10 H10C 109.5 . .
C8 C11 H11A 109.5 . .
C8 C11 H11B 109.5 . .
C8 C11 H11C 109.5 . .
H11A C11 H11B 109.5 . .
H11A C11 H11C 109.5 . .
H11B C11 H11C 109.5 . .

loop_
_geom_bond_atom_site_label_1
_geom_bond_atom_site_label_2
_geom_bond_distance
_geom_bond_site_symmetry_2
Br1 C4 1.894(3) .
F1 C1 1.350(3) .
O2 C12 1.324(3) .
O2 C13 1.489(3) .
O4 C7 1.200(3) .
O3 C7 1.321(3) .
O3 C8 1.485(3) .
O1 C12 1.197(3) .
N1 C12 1.414(3) .
N1 C6 1.435(3) .
N1 C7 1.409(3) .
C5 H5 0.9500 .
C5 C6 1.373(3) .
C5 C4 1.383(3) .
C6 C1 1.382(3) .
C13 C15 1.513(3) .
C13 C14 1.511(3) .
C13 C16 1.515(4) .
C1 C2 1.377(3) .
C15 H15A 0.9800 .
C15 H15B 0.9800 .
C15 H15C 0.9800 .
C8 C9 1.508(3) .
C8 C10 1.514(4) .
C8 C11 1.508(3) .
C4 C3 1.379(3) .
C3 H3 0.9500 .
C3 C2 1.378(4) .
C2 H2 0.9500 .
C14 H14A 0.9800 .
C14 H14B 0.9800 .
C14 H14C 0.9800 .
C9 H9A 0.9800 .
C9 H9B 0.9800 .
C9 H9C 0.9800 .
C16 H16A 0.9800 .
C16 H16B 0.9800 .
C16 H16C 0.9800 .
C10 H10A 0.9800 .
C10 H10B 0.9800 .
C10 H10C 0.9800 .
C11 H11A 0.9800 .
C11 H11B 0.9800 .
C11 H11C 0.9800 .
